data_7120474
loop_
_publ_author_name
'Chang, Wei-Cheng'
'Chang, Che-Wei William'
'Sigrist, Marc'
'Hua, Shao-An'
'Liu, Tsai-Jung'
'Lee, Gene-Hsiang'
'Jin, Bih-Yaw'
'CHEN, Chun-hsien'
'Peng, Shie-Ming'

_publ_section_title
;
 Nonhelical heterometallic [Mo2M(npo)4(NCS)2] string complexes (M = Fe,
 Co, Ni) with high single-molecule conductance
;
_journal_name_full 'Chem. Commun.'
_journal_paper_doi 10.1039/C7CC05449A
_journal_year 2017
_chemical_formula_sum 'C36 H24 Cl4 Co Mo2 N10 O4 S2'
_chemical_formula_weight 1117.38
_space_group_crystal_system monoclinic
_space_group_IT_number 14
_space_group_name_Hall '-P 2ybc'
_space_group_name_H-M_alt 'P 1 21/c 1'
_symmetry_space_group_name_Hall '-P 2ybc'
_symmetry_space_group_name_H-M 'P 1 21/c 1'
_atom_sites_solution_hydrogens geom
_audit_creation_method SHELXL-2014/7
_audit_update_record
;
2017-03-08 deposited with the CCDC.
2017-07-17 downloaded from the CCDC.
;
_cell_angle_alpha 90
_cell_angle_beta 90.2579(9)
_cell_angle_gamma 90
_cell_formula_units_Z 4
_cell_length_a 11.4447(5)
_cell_length_b 9.1848(4)
_cell_length_c 40.5341(18)
_cell_measurement_reflns_used 27002
_cell_measurement_temperature 150(2)
_cell_measurement_theta_max 27.50
_cell_measurement_theta_min 1.00
_cell_volume 4260.8(3)
_computing_cell_refinement DENZO-SMN
_computing_data_collection 'NONIUS COLLECT'
_computing_data_reduction DENZO-SMN
_computing_molecular_graphics 'Bruker SHELXTL'
_computing_publication_material 'Bruker SHELXTL'
_computing_structure_refinement 'SHELXL-2014/7 (Sheldrick, 2014)'
_computing_structure_solution 'SHELXS-97 (Sheldrick, 2008)'
_diffrn_ambient_temperature 150(2)
_diffrn_measured_fraction_theta_full 1.000
_diffrn_measured_fraction_theta_max 0.995
_diffrn_measurement_device_type 'NONIUS KappaCCD'
_diffrn_measurement_method '\w scans'
_diffrn_radiation_type MoK\a
_diffrn_radiation_wavelength 0.71073
_diffrn_reflns_av_R_equivalents 0.0478
_diffrn_reflns_av_unetI/netI 0.0609
_diffrn_reflns_Laue_measured_fraction_full 1.000
_diffrn_reflns_Laue_measured_fraction_max 0.995
_diffrn_reflns_limit_h_max 14
_diffrn_reflns_limit_h_min -14
_diffrn_reflns_limit_k_max 11
_diffrn_reflns_limit_k_min -11
_diffrn_reflns_limit_l_max 52
_diffrn_reflns_limit_l_min -52
_diffrn_reflns_number 27002
_diffrn_reflns_point_group_measured_fraction_full 1.000
_diffrn_reflns_point_group_measured_fraction_max 0.995
_diffrn_reflns_theta_full 25.242
_diffrn_reflns_theta_max 27.498
_diffrn_reflns_theta_min 1.005
_exptl_absorpt_coefficient_mu 1.365
_exptl_absorpt_correction_T_max 0.743
_exptl_absorpt_correction_T_min 0.671
_exptl_absorpt_correction_type multi-scan
_exptl_absorpt_process_details 'SORTAV (Blessing, 1995)'
_exptl_crystal_colour red-brown
_exptl_crystal_density_diffrn 1.742
_exptl_crystal_description block
_exptl_crystal_F_000 2212
_exptl_crystal_size_max 0.200
_exptl_crystal_size_mid 0.180
_exptl_crystal_size_min 0.130
_refine_diff_density_max 1.616
_refine_diff_density_min -1.124
_refine_diff_density_rms 0.198
_refine_ls_extinction_method none
_refine_ls_goodness_of_fit_ref 0.982
_refine_ls_hydrogen_treatment constr
_refine_ls_matrix_type full
_refine_ls_number_parameters 563
_refine_ls_number_reflns 9705
_refine_ls_number_restraints 35
_refine_ls_restrained_S_all 0.983
_refine_ls_R_factor_all 0.1462
_refine_ls_R_factor_gt 0.0741
_refine_ls_shift/su_max 0.002
_refine_ls_shift/su_mean 0.000
_refine_ls_structure_factor_coef Fsqd
_refine_ls_weighting_details 'w=1/[\s^2^(Fo^2^)+(0.1565P)^2^+25.3848P] where P=(Fo^2^+2Fc^2^)/3'
_refine_ls_weighting_scheme calc
_refine_ls_wR_factor_gt 0.2356
_refine_ls_wR_factor_ref 0.2935
_reflns_Friedel_coverage 0.000
_reflns_number_gt 5066
_reflns_number_total 9705
_reflns_threshold_expression 'I > 2\s(I)'
_cod_data_source_file c7cc05449a2.cif
_cod_data_source_block ic17401
_cod_database_code 7120474
_shelx_shelxl_version_number 2014/7
_shelx_space_group_comment
; 
The symmetry employed for this shelxl refinement is uniquely defined 
by the following loop, which should always be used as a source of 
symmetry information in preference to the above space-group names. 
They are only intended as comments. 
;
_shelx_estimated_absorpt_t_min 0.772
_shelx_estimated_absorpt_t_max 0.843

loop_
_space_group_symop_operation_xyz
'x, y, z'
'-x, y+1/2, -z+1/2'
'-x, -y, -z'
'x, -y-1/2, z-1/2'

loop_
_atom_site_label
_atom_site_type_symbol
_atom_site_fract_x
_atom_site_fract_y
_atom_site_fract_z
_atom_site_U_iso_or_equiv
_atom_site_adp_type
_atom_site_occupancy
_atom_site_site_symmetry_order
_atom_site_calc_flag
_atom_site_refinement_flags_posn
_atom_site_refinement_flags_adp
_atom_site_refinement_flags_occupancy
_atom_site_disorder_assembly
_atom_site_disorder_group
Mo1 Mo 0.3970(5) 0.7654(4) 0.15821(14) 0.0347(7) Uani 0.452(5) 1 d . U P A 1
Mo2 Mo 0.5153(13) 0.7791(18) 0.1190(3) 0.0304(9) Uani 0.452(5) 1 d . U P A 1
Co1 Co 0.6759(12) 0.7879(9) 0.07010(17) 0.0377(15) Uani 0.452(5) 1 d . U P A 1
Mo1' Mo 0.6578(6) 0.7896(5) 0.07445(7) 0.0347(7) Uani 0.548(5) 1 d . U P A 2
Mo2' Mo 0.5317(10) 0.7795(14) 0.1131(2) 0.0304(9) Uani 0.548(5) 1 d . U P A 2
Co1' Co 0.3688(6) 0.7737(6) 0.15885(17) 0.0377(15) Uani 0.548(5) 1 d . U P A 2
S1 S 0.9998(2) 0.7631(3) -0.00507(7) 0.0613(7) Uani 1 1 d . . . . .
S2 S 0.0637(4) 0.7871(5) 0.23930(10) 0.1104(15) Uani 1 1 d . . . . .
O1 O 0.3450(6) 0.5598(6) 0.14418(14) 0.0497(15) Uani 1 1 d . . . . .
O2 O 0.4345(6) 0.9769(6) 0.17199(14) 0.0465(15) Uani 1 1 d . . . . .
O3 O 0.5382(4) 0.8731(6) 0.04179(12) 0.0330(12) Uani 1 1 d . . . . .
O4 O 0.7869(5) 0.7120(6) 0.10624(14) 0.0425(14) Uani 1 1 d . . . . .
N1 N 0.6067(6) 0.5686(7) 0.05827(16) 0.0376(15) Uani 1 1 d . . . . .
N2 N 0.4753(6) 0.5622(7) 0.10215(16) 0.0378(15) Uani 1 1 d . . . . .
N3 N 0.7013(6) 1.0143(7) 0.08795(17) 0.0384(16) Uani 1 1 d . . . . .
N4 N 0.5673(6) 0.9973(7) 0.13040(15) 0.0351(15) Uani 1 1 d . . . . .
N5 N 0.2568(6) 0.8535(8) 0.12245(16) 0.0424(17) Uani 1 1 d . . . . .
N6 N 0.3980(6) 0.8644(6) 0.08174(14) 0.0313(14) Uani 1 1 d . . . . .
N7 N 0.5218(7) 0.6781(8) 0.19079(16) 0.0481(19) Uani 1 1 d . . . . .
N8 N 0.6557(7) 0.6961(7) 0.14858(16) 0.0404(17) Uani 1 1 d . . . . .
N9 N 0.8013(7) 0.7920(8) 0.03504(18) 0.0420(17) Uani 1 1 d . . . . .
N10 N 0.2526(9) 0.7649(9) 0.1984(2) 0.060(2) Uani 1 1 d . . . . .
C1 C 0.6495(9) 0.5067(10) 0.0311(2) 0.055(2) Uani 1 1 d . . . . .
H1 H 0.7082 0.5579 0.0193 0.067 Uiso 1 1 calc R U . . .
C2 C 0.6139(11) 0.3726(12) 0.0188(3) 0.071(3) Uani 1 1 d . . . . .
H2 H 0.6463 0.3350 -0.0009 0.086 Uiso 1 1 calc R U . . .
C3 C 0.5311(11) 0.2955(11) 0.0358(3) 0.070(3) Uani 1 1 d . . . . .
H3 H 0.5068 0.2024 0.0282 0.084 Uiso 1 1 calc R U . . .
C4 C 0.4831(9) 0.3553(10) 0.0642(2) 0.053(2) Uani 1 1 d . . . . .
C5 C 0.5215(8) 0.4948(9) 0.0745(2) 0.042(2) Uani 1 1 d . . . . .
C6 C 0.3980(10) 0.2841(10) 0.0841(3) 0.061(3) Uani 1 1 d . . . . .
H6 H 0.3723 0.1892 0.0782 0.073 Uiso 1 1 calc R U . . .
C7 C 0.3534(9) 0.3487(9) 0.1111(2) 0.051(2) Uani 1 1 d . . . . .
H7 H 0.2979 0.2992 0.1244 0.061 Uiso 1 1 calc R U . . .
C8 C 0.3912(8) 0.4945(9) 0.1197(2) 0.041(2) Uani 1 1 d . . . . .
C9 C 0.7794(7) 1.0929(9) 0.0703(2) 0.048(2) Uani 1 1 d . . . . .
H9 H 0.8153 1.0478 0.0518 0.057 Uiso 1 1 calc R U . . .
C10 C 0.8099(9) 1.2358(10) 0.0776(3) 0.066(3) Uani 1 1 d . . . . .
H10 H 0.8636 1.2883 0.0644 0.079 Uiso 1 1 calc R U . . .
C11 C 0.7577(9) 1.2996(10) 0.1056(3) 0.062(3) Uani 1 1 d . . . . .
H11 H 0.7786 1.3959 0.1119 0.075 Uiso 1 1 calc R U . . .
C12 C 0.6770(9) 1.2241(9) 0.1239(3) 0.052(2) Uani 1 1 d . . . . .
C13 C 0.6493(7) 1.0791(8) 0.1144(2) 0.0372(18) Uani 1 1 d . . . . .
C14 C 0.6183(10) 1.2792(10) 0.1520(3) 0.062(3) Uani 1 1 d . . . . .
H14 H 0.6361 1.3744 0.1597 0.074 Uiso 1 1 calc R U . . .
C15 C 0.5386(9) 1.1996(10) 0.1680(3) 0.058(3) Uani 1 1 d . . . . .
H15 H 0.4999 1.2395 0.1867 0.069 Uiso 1 1 calc R U . . .
C16 C 0.5106(8) 1.0529(9) 0.1572(2) 0.043(2) Uani 1 1 d . . . . .
C17 C 0.1437(9) 0.8690(13) 0.1313(2) 0.062(3) Uani 1 1 d . . . . .
H17 H 0.1226 0.8440 0.1533 0.074 Uiso 1 1 calc R U . . .
C18 C 0.0572(9) 0.9191(14) 0.1104(3) 0.070(3) Uani 1 1 d . . . . .
H18 H -0.0209 0.9279 0.1180 0.083 Uiso 1 1 calc R U . . .
C19 C 0.0848(8) 0.9563(12) 0.0785(2) 0.056(3) Uani 1 1 d . . . . .
H19 H 0.0270 0.9926 0.0637 0.068 Uiso 1 1 calc R U . . .
C20 C 0.2003(7) 0.9389(9) 0.0684(2) 0.0399(19) Uani 1 1 d . . . . .
C21 C 0.2822(7) 0.8872(8) 0.09061(19) 0.0341(17) Uani 1 1 d . . . . .
C22 C 0.2354(8) 0.9735(10) 0.0353(2) 0.045(2) Uani 1 1 d . . . . .
H22 H 0.1802 1.0089 0.0197 0.054 Uiso 1 1 calc R U . . .
C23 C 0.3503(7) 0.9541(8) 0.02688(19) 0.0357(18) Uani 1 1 d . . . . .
H23 H 0.3761 0.9803 0.0054 0.043 Uiso 1 1 calc R U . . .
C24 C 0.4310(7) 0.8951(8) 0.05009(18) 0.0326(17) Uani 1 1 d . . . . .
C25 C 0.4942(11) 0.6346(11) 0.2214(2) 0.064(3) Uani 1 1 d . . . . .
H25 H 0.4162 0.6474 0.2288 0.077 Uiso 1 1 calc R U . . .
C26 C 0.5746(12) 0.5719(13) 0.2425(3) 0.075(3) Uani 1 1 d . . . . .
H26 H 0.5510 0.5424 0.2639 0.090 Uiso 1 1 calc R U . . .
C27 C 0.6875(12) 0.5517(12) 0.2330(2) 0.072(3) Uani 1 1 d . . . . .
H27 H 0.7423 0.5072 0.2474 0.086 Uiso 1 1 calc R U . . .
C28 C 0.7214(10) 0.5979(10) 0.2014(2) 0.055(3) Uani 1 1 d . . . . .
C29 C 0.6314(9) 0.6569(9) 0.18063(19) 0.047(2) Uani 1 1 d . . . . .
C30 C 0.8362(10) 0.5821(11) 0.1885(3) 0.063(3) Uani 1 1 d . . . . .
H30 H 0.8965 0.5425 0.2020 0.075 Uiso 1 1 calc R U . . .
C31 C 0.8595(9) 0.6231(10) 0.1574(3) 0.059(3) Uani 1 1 d . . . . .
H31 H 0.9367 0.6153 0.1491 0.070 Uiso 1 1 calc R U . . .
C32 C 0.7661(8) 0.6797(9) 0.1364(2) 0.042(2) Uani 1 1 d . . . . .
C33 C 0.8834(9) 0.7774(9) 0.0187(2) 0.045(2) Uani 1 1 d . . . . .
C34 C 0.1773(10) 0.7711(11) 0.2153(2) 0.057(3) Uani 1 1 d . . . . .
C35 C 0.0753(8) 0.5459(14) 0.0636(3) 0.086(4) Uani 1 1 d D . . . .
H35A H 0.0441 0.6448 0.0677 0.103 Uiso 1 1 calc R U . . .
H35B H 0.0271 0.5010 0.0460 0.103 Uiso 1 1 calc R U . . .
Cl1 Cl 0.2190(3) 0.5605(4) 0.04983(9) 0.0897(10) Uani 1 1 d D . . . .
Cl2 Cl 0.0620(3) 0.4441(5) 0.09905(9) 0.1088(13) Uani 1 1 d D . . . .
C36 C 0.1554(12) 0.512(3) 0.2845(3) 0.110(8) Uani 0.541(3) 1 d D . P B 1
H36A H 0.1366 0.6111 0.2767 0.132 Uiso 0.541(3) 1 calc R U P B 1
H36B H 0.0984 0.4426 0.2749 0.132 Uiso 0.541(3) 1 calc R U P B 1
Cl3 Cl 0.2976(7) 0.4639(8) 0.2737(2) 0.115(2) Uani 0.541(3) 1 d D . P B 1
Cl4 Cl 0.1521(6) 0.5043(8) 0.32689(17) 0.0992(18) Uani 0.541(3) 1 d D . P B 1
C36' C 0.141(2) 0.350(2) 0.1898(11) 0.110(8) Uani 0.281(3) 1 d D . P C 2
H36C H 0.1804 0.4348 0.1796 0.132 Uiso 0.281(3) 1 calc R U P C 2
H36D H 0.1162 0.3759 0.2124 0.132 Uiso 0.281(3) 1 calc R U P C 2
Cl3' Cl 0.2332(11) 0.1984(14) 0.1903(4) 0.115(2) Uani 0.281(3) 1 d D . P C 2
Cl4' Cl 0.0221(11) 0.2907(16) 0.1656(3) 0.0992(18) Uani 0.281(3) 1 d D . P C 2
C36" C 0.149(5) 0.412(2) 0.1923(17) 0.110(8) Uani 0.179(3) 1 d D . P D 3
H36E H 0.1825 0.4721 0.1743 0.132 Uiso 0.179(3) 1 calc R U P D 3
H36F H 0.0925 0.4727 0.2046 0.132 Uiso 0.179(3) 1 calc R U P D 3
Cl3" Cl 0.2591(17) 0.351(2) 0.2184(5) 0.115(2) Uani 0.179(3) 1 d D . P D 3
Cl4" Cl 0.0806(19) 0.258(3) 0.1762(5) 0.0992(18) Uani 0.179(3) 1 d D . P D 3

loop_
_atom_site_aniso_label
_atom_site_aniso_U_11
_atom_site_aniso_U_22
_atom_site_aniso_U_33
_atom_site_aniso_U_23
_atom_site_aniso_U_13
_atom_site_aniso_U_12
Mo1 0.0432(19) 0.0247(8) 0.0360(10) 0.0002(7) -0.0050(10) 0.0001(8)
Mo2 0.048(3) 0.0210(4) 0.022(3) -0.0017(19) -0.0042(16) -0.0003(15)
Co1 0.045(3) 0.0323(15) 0.0355(14) -0.0028(10) -0.0065(17) 0.0059(13)
Mo1' 0.0432(19) 0.0247(8) 0.0360(10) 0.0002(7) -0.0050(10) 0.0001(8)
Mo2' 0.048(3) 0.0210(4) 0.022(3) -0.0017(19) -0.0042(16) -0.0003(15)
Co1' 0.045(3) 0.0323(15) 0.0355(14) -0.0028(10) -0.0065(17) 0.0059(13)
S1 0.0604(16) 0.0634(16) 0.0602(16) 0.0003(13) 0.0148(13) 0.0024(13)
S2 0.098(3) 0.136(4) 0.097(3) -0.043(3) 0.048(2) -0.038(2)
O1 0.076(4) 0.037(3) 0.036(3) -0.001(3) 0.010(3) -0.011(3)
O2 0.072(4) 0.032(3) 0.036(3) -0.006(2) 0.005(3) -0.003(3)
O3 0.038(3) 0.034(3) 0.027(3) 0.004(2) 0.001(2) -0.002(2)
O4 0.049(3) 0.038(3) 0.040(3) 0.003(3) -0.012(3) 0.008(3)
N1 0.055(4) 0.023(3) 0.035(4) -0.003(3) -0.002(3) -0.002(3)
N2 0.055(4) 0.023(3) 0.035(4) -0.005(3) -0.001(3) -0.005(3)
N3 0.046(4) 0.026(3) 0.044(4) 0.002(3) -0.004(3) -0.002(3)
N4 0.048(4) 0.025(3) 0.032(3) -0.006(3) -0.003(3) 0.000(3)
N5 0.051(4) 0.041(4) 0.035(4) 0.001(3) 0.010(3) 0.003(3)
N6 0.045(4) 0.025(3) 0.024(3) -0.001(2) 0.000(3) -0.007(3)
N7 0.080(6) 0.039(4) 0.026(3) 0.001(3) -0.003(4) 0.005(4)
N8 0.064(5) 0.025(3) 0.032(4) -0.002(3) -0.019(3) 0.004(3)
N9 0.044(4) 0.045(4) 0.038(4) 0.001(3) 0.008(3) 0.001(3)
N10 0.085(6) 0.063(5) 0.034(4) 0.002(4) 0.014(5) -0.001(5)
C1 0.078(7) 0.037(5) 0.051(6) -0.014(4) 0.009(5) -0.005(5)
C2 0.100(9) 0.057(6) 0.058(6) -0.028(5) 0.021(6) -0.009(6)
C3 0.100(9) 0.043(6) 0.067(7) -0.020(5) 0.015(7) -0.023(6)
C4 0.067(6) 0.037(5) 0.055(6) -0.014(4) 0.010(5) -0.008(4)
C5 0.058(5) 0.028(4) 0.040(5) 0.000(3) -0.005(4) -0.004(4)
C6 0.080(7) 0.035(5) 0.067(7) -0.013(5) 0.005(6) -0.016(5)
C7 0.065(6) 0.031(5) 0.057(6) -0.001(4) 0.008(5) -0.009(4)
C8 0.058(5) 0.029(4) 0.037(5) 0.001(3) 0.001(4) -0.001(4)
C9 0.043(5) 0.038(5) 0.063(6) -0.004(4) 0.003(4) 0.002(4)
C10 0.062(6) 0.031(5) 0.105(9) -0.008(5) 0.020(6) -0.015(5)
C11 0.067(7) 0.026(4) 0.094(8) -0.012(5) 0.015(6) -0.010(4)
C12 0.064(6) 0.032(5) 0.060(6) -0.011(4) 0.000(5) 0.001(4)
C13 0.045(5) 0.022(4) 0.044(5) -0.003(3) 0.000(4) -0.003(3)
C14 0.078(7) 0.031(5) 0.076(7) -0.014(5) -0.001(6) -0.002(5)
C15 0.073(7) 0.040(5) 0.060(6) -0.021(5) 0.001(5) 0.003(5)
C16 0.061(6) 0.033(4) 0.033(4) -0.005(4) -0.008(4) 0.002(4)
C17 0.057(6) 0.084(8) 0.045(5) 0.009(5) 0.010(5) 0.000(6)
C18 0.050(6) 0.105(10) 0.053(6) 0.007(6) 0.015(5) 0.007(6)
C19 0.037(5) 0.089(8) 0.044(5) 0.006(5) -0.001(4) 0.002(5)
C20 0.037(4) 0.045(5) 0.038(5) -0.003(4) 0.001(4) 0.000(4)
C21 0.041(4) 0.028(4) 0.034(4) -0.004(3) -0.001(4) -0.006(3)
C22 0.047(5) 0.045(5) 0.043(5) 0.009(4) -0.006(4) 0.000(4)
C23 0.049(5) 0.030(4) 0.028(4) 0.002(3) 0.000(4) -0.001(3)
C24 0.047(5) 0.022(4) 0.029(4) 0.001(3) -0.005(4) -0.004(3)
C25 0.102(9) 0.057(6) 0.034(5) 0.009(5) 0.001(5) 0.003(6)
C26 0.119(10) 0.069(7) 0.036(5) 0.010(5) -0.002(6) 0.010(7)
C27 0.124(10) 0.056(6) 0.035(5) -0.011(5) -0.025(6) 0.029(7)
C28 0.097(8) 0.041(5) 0.027(4) -0.001(4) -0.019(5) 0.010(5)
C29 0.085(7) 0.030(4) 0.025(4) -0.003(3) -0.016(4) 0.011(4)
C30 0.080(8) 0.056(6) 0.051(6) 0.001(5) -0.033(6) 0.013(6)
C31 0.066(6) 0.046(5) 0.064(7) -0.007(5) -0.024(5) 0.017(5)
C32 0.061(6) 0.028(4) 0.038(5) 0.001(4) -0.017(4) -0.001(4)
C33 0.057(6) 0.033(5) 0.046(5) 0.000(4) -0.013(5) -0.005(4)
C34 0.077(7) 0.054(6) 0.040(5) 0.000(4) 0.002(5) -0.007(5)
C35 0.097(9) 0.079(9) 0.082(9) 0.008(7) 0.016(7) -0.014(7)
Cl1 0.080(2) 0.093(2) 0.095(2) 0.0156(19) 0.0028(18) -0.0143(18)
Cl2 0.087(2) 0.148(4) 0.091(2) 0.010(2) 0.0151(19) 0.000(2)
C36 0.096(15) 0.16(2) 0.076(13) 0.031(15) 0.035(11) -0.041(16)
Cl3 0.132(5) 0.084(4) 0.130(5) 0.059(4) 0.044(4) 0.012(3)
Cl4 0.099(4) 0.108(4) 0.090(4) 0.005(3) -0.005(3) -0.015(4)
C36' 0.096(15) 0.16(2) 0.076(13) 0.031(15) 0.035(11) -0.041(16)
Cl3' 0.132(5) 0.084(4) 0.130(5) 0.059(4) 0.044(4) 0.012(3)
Cl4' 0.099(4) 0.108(4) 0.090(4) 0.005(3) -0.005(3) -0.015(4)
C36" 0.096(15) 0.16(2) 0.076(13) 0.031(15) 0.035(11) -0.041(16)
Cl3" 0.132(5) 0.084(4) 0.130(5) 0.059(4) 0.044(4) 0.012(3)
Cl4" 0.099(4) 0.108(4) 0.090(4) 0.005(3) -0.005(3) -0.015(4)

loop_
_atom_type_symbol
_atom_type_description
_atom_type_scat_dispersion_real
_atom_type_scat_dispersion_imag
_atom_type_scat_source
C C 0.0033 0.0016 'International Tables Vol C Tables 4.2.6.8 and 6.1.1.4'
H H 0.0000 0.0000 'International Tables Vol C Tables 4.2.6.8 and 6.1.1.4'
N N 0.0061 0.0033 'International Tables Vol C Tables 4.2.6.8 and 6.1.1.4'
O O 0.0106 0.0060 'International Tables Vol C Tables 4.2.6.8 and 6.1.1.4'
S S 0.1246 0.1234 'International Tables Vol C Tables 4.2.6.8 and 6.1.1.4'
Co Co 0.3494 0.9721 'International Tables Vol C Tables 4.2.6.8 and 6.1.1.4'
Mo Mo -1.6832 0.6857 'International Tables Vol C Tables 4.2.6.8 and 6.1.1.4'
Cl Cl 0.1484 0.1585 'International Tables Vol C Tables 4.2.6.8 and 6.1.1.4'

loop_
_geom_angle_atom_site_label_1
_geom_angle_atom_site_label_2
_geom_angle_atom_site_label_3
_geom_angle
O1 Mo1 O2 175.1(4)
O1 Mo1 Mo2 91.9(5)
O2 Mo1 Mo2 90.8(5)
O1 Mo1 N7 91.0(3)
O2 Mo1 N7 92.8(3)
Mo2 Mo1 N7 93.4(6)
O1 Mo1 N5 87.1(3)
O2 Mo1 N5 89.0(3)
Mo2 Mo1 N5 87.3(5)
N7 Mo1 N5 178.0(3)
O1 Mo1 N10 89.2(4)
O2 Mo1 N10 87.7(4)
Mo2 Mo1 N10 174.0(5)
N7 Mo1 N10 92.4(4)
N5 Mo1 N10 86.9(3)
Mo1 Mo2 N8 92.3(5)
Mo1 Mo2 N4 94.2(5)
N8 Mo2 N4 90.3(7)
Mo1 Mo2 N2 92.7(6)
N8 Mo2 N2 90.4(7)
N4 Mo2 N2 173.0(5)
Mo1 Mo2 N6 98.6(6)
N8 Mo2 N6 169.1(5)
N4 Mo2 N6 89.0(6)
N2 Mo2 N6 89.0(6)
Mo1 Mo2 Co1 177.1(9)
N8 Mo2 Co1 84.9(6)
N4 Mo2 Co1 86.6(5)
N2 Mo2 Co1 86.5(4)
N6 Mo2 Co1 84.2(4)
N9 Co1 O4 93.9(6)
N9 Co1 O3 98.2(4)
O4 Co1 O3 167.6(6)
N9 Co1 N1 96.8(4)
O4 Co1 N1 93.7(4)
O3 Co1 N1 87.4(5)
N9 Co1 N3 96.8(5)
O4 Co1 N3 90.3(4)
O3 Co1 N3 85.8(5)
N1 Co1 N3 165.5(7)
N9 Co1 Mo2 177.4(7)
O4 Co1 Mo2 83.5(4)
O3 Co1 Mo2 84.3(6)
N1 Co1 Mo2 83.6(5)
N3 Co1 Mo2 83.0(5)
O3 Mo1' O4 176.7(3)
O3 Mo1' Mo2' 92.2(5)
O4 Mo1' Mo2' 90.6(4)
O3 Mo1' N3 87.7(3)
O4 Mo1' N3 90.5(3)
Mo2' Mo1' N3 90.6(4)
O3 Mo1' N1 88.7(3)
O4 Mo1' N1 93.2(3)
Mo2' Mo1' N1 89.9(4)
N3 Mo1' N1 176.3(4)
O3 Mo1' N9 91.4(3)
O4 Mo1' N9 85.8(4)
Mo2' Mo1' N9 176.3(5)
N3 Mo1' N9 90.1(3)
N1 Mo1' N9 89.5(3)
N6 Mo2' Mo1' 91.8(4)
N6 Mo2' N2 90.1(5)
Mo1' Mo2' N2 95.3(4)
N6 Mo2' N8 174.7(4)
Mo1' Mo2' N8 93.4(5)
N2 Mo2' N8 90.2(6)
N6 Mo2' N4 89.3(5)
Mo1' Mo2' N4 94.0(5)
N2 Mo2' N4 170.7(4)
N8 Mo2' N4 89.5(5)
N6 Mo2' Co1' 85.4(4)
Mo1' Mo2' Co1' 177.1(7)
N2 Mo2' Co1' 85.1(4)
N8 Mo2' Co1' 89.4(4)
N4 Mo2' Co1' 85.6(4)
O1 Co1' O2 166.4(5)
O1 Co1' N5 92.9(3)
O2 Co1' N5 95.0(3)
O1 Co1' N10 95.7(4)
O2 Co1' N10 94.0(4)
N5 Co1' N10 99.5(4)
O1 Co1' N7 84.3(3)
O2 Co1' N7 85.8(3)
N5 Co1' N7 168.2(5)
N10 Co1' N7 92.2(4)
O1 Co1' Mo2' 84.8(4)
O2 Co1' Mo2' 84.6(4)
N5 Co1' Mo2' 86.0(4)
N10 Co1' Mo2' 174.4(4)
N7 Co1' Mo2' 82.4(4)
C8 O1 Mo1 121.7(6)
C8 O1 Co1' 128.0(6)
C16 O2 Mo1 122.1(5)
C16 O2 Co1' 128.3(6)
C24 O3 Mo1' 121.6(5)
C24 O3 Co1 129.0(5)
C32 O4 Co1 129.9(7)
C32 O4 Mo1' 122.4(6)
C1 N1 C5 116.9(7)
C1 N1 Mo1' 122.6(6)
C5 N1 Mo1' 120.3(5)
C1 N1 Co1 115.7(6)
C5 N1 Co1 127.3(6)
C8 N2 C5 119.7(7)
C8 N2 Mo2' 122.2(6)
C5 N2 Mo2' 117.9(6)
C8 N2 Mo2 114.1(6)
C5 N2 Mo2 126.0(6)
C9 N3 C13 118.2(7)
C9 N3 Mo1' 121.3(6)
C13 N3 Mo1' 120.5(5)
C9 N3 Co1 114.4(6)
C13 N3 Co1 127.4(6)
C16 N4 C13 120.1(7)
C16 N4 Mo2 112.9(6)
C13 N4 Mo2 127.0(5)
C16 N4 Mo2' 121.0(6)
C13 N4 Mo2' 118.9(5)
C17 N5 C21 115.9(8)
C17 N5 Co1' 115.8(6)
C21 N5 Co1' 128.2(6)
C17 N5 Mo1 122.3(6)
C21 N5 Mo1 121.7(6)
C24 N6 C21 118.6(7)
C24 N6 Mo2' 115.7(5)
C21 N6 Mo2' 125.6(5)
C24 N6 Mo2 123.8(6)
C21 N6 Mo2 117.6(5)
C29 N7 C25 117.8(9)
C29 N7 Mo1 119.9(6)
C25 N7 Mo1 122.2(8)
C29 N7 Co1' 125.7(6)
C25 N7 Co1' 116.4(8)
C32 N8 C29 120.2(7)
C32 N8 Mo2 122.0(6)
C29 N8 Mo2 117.8(7)
C32 N8 Mo2' 114.0(6)
C29 N8 Mo2' 125.8(7)
C33 N9 Co1 167.8(8)
C33 N9 Mo1' 168.5(7)
C34 N10 Co1' 167.2(9)
C34 N10 Mo1 173.2(9)
N1 C1 C2 124.3(9)
C3 C2 C1 118.9(9)
C2 C3 C4 119.2(9)
C3 C4 C5 118.5(9)
C3 C4 C6 124.1(9)
C5 C4 C6 117.4(8)
N1 C5 N2 116.4(7)
N1 C5 C4 122.1(8)
N2 C5 C4 121.5(8)
C7 C6 C4 121.3(9)
C6 C7 C8 119.3(9)
O1 C8 N2 119.5(7)
O1 C8 C7 119.9(8)
N2 C8 C7 120.7(8)
N3 C9 C10 123.8(9)
C9 C10 C11 117.2(9)
C12 C11 C10 120.7(9)
C11 C12 C14 125.1(9)
C11 C12 C13 118.5(9)
C14 C12 C13 116.5(9)
N3 C13 N4 115.9(7)
N3 C13 C12 121.6(8)
N4 C13 C12 122.5(8)
C15 C14 C12 121.4(9)
C14 C15 C16 120.6(9)
O2 C16 N4 120.0(7)
O2 C16 C15 121.2(8)
N4 C16 C15 118.9(8)
N5 C17 C18 123.8(9)
C19 C18 C17 119.6(9)
C18 C19 C20 117.9(9)
C21 C20 C19 119.5(8)
C21 C20 C22 119.5(7)
C19 C20 C22 121.0(8)
N5 C21 C20 123.3(7)
N5 C21 N6 114.8(7)
C20 C21 N6 121.9(7)
C23 C22 C20 118.4(8)
C22 C23 C24 120.3(7)
O3 C24 N6 118.6(7)
O3 C24 C23 120.2(7)
N6 C24 C23 121.2(7)
N7 C25 C26 122.5(11)
C27 C26 C25 120.8(10)
C26 C27 C28 118.9(10)
C27 C28 C30 124.2(10)
C27 C28 C29 116.6(10)
C30 C28 C29 119.1(9)
N7 C29 N8 116.6(8)
N7 C29 C28 123.2(8)
N8 C29 C28 120.2(9)
C31 C30 C28 120.1(9)
C30 C31 C32 119.9(10)
O4 C32 N8 119.6(7)
O4 C32 C31 120.0(9)
N8 C32 C31 120.4(8)
N9 C33 S1 177.8(8)
N10 C34 S2 177.3(11)
Cl2 C35 Cl1 113.3(6)
Cl4 C36 Cl3 105.5(8)
Cl3' C36' Cl4' 103.0(8)
Cl3" C36" Cl4" 106.6(8)

loop_
_geom_bond_atom_site_label_1
_geom_bond_atom_site_label_2
_geom_bond_distance
Mo1 O1 2.060(7)
Mo1 O2 2.065(7)
Mo1 Mo2 2.096(13)
Mo1 N7 2.100(8)
Mo1 N5 2.304(8)
Mo1 N10 2.325(12)
Mo2 N8 2.140(18)
Mo2 N4 2.141(17)
Mo2 N2 2.155(17)
Mo2 N6 2.164(17)
Mo2 Co1 2.710(16)
Co1 N9 2.025(12)
Co1 O4 2.057(12)
Co1 O3 2.096(14)
Co1 N1 2.216(10)
Co1 N3 2.220(10)
Mo1' O3 2.049(8)
Mo1' O4 2.081(8)
Mo1' Mo2' 2.138(9)
Mo1' N3 2.192(7)
Mo1' N1 2.211(7)
Mo1' N9 2.296(9)
Mo2' N6 2.133(14)
Mo2' N2 2.144(14)
Mo2' N8 2.156(14)
Mo2' N4 2.158(14)
Mo2' Co1' 2.635(12)
Co1' O1 2.071(8)
Co1' O2 2.080(8)
Co1' N5 2.083(9)
Co1' N10 2.088(12)
Co1' N7 2.344(9)
S1 C33 1.652(11)
S2 C34 1.634(12)
O1 C8 1.274(10)
O2 C16 1.270(10)
O3 C24 1.289(9)
O4 C32 1.283(10)
N1 C1 1.336(11)
N1 C5 1.360(10)
N2 C8 1.352(10)
N2 C5 1.389(10)
N3 C9 1.355(11)
N3 C13 1.364(10)
N4 C16 1.366(10)
N4 C13 1.368(10)
N5 C17 1.354(11)
N5 C21 1.360(10)
N6 C24 1.368(9)
N6 C21 1.390(10)
N7 C29 1.336(12)
N7 C25 1.342(11)
N8 C32 1.366(11)
N8 C29 1.378(10)
N9 C33 1.160(12)
N10 C34 1.105(13)
C1 C2 1.388(13)
C2 C3 1.370(14)
C3 C4 1.392(13)
C4 C5 1.416(11)
C4 C6 1.427(13)
C6 C7 1.348(13)
C7 C8 1.449(11)
C9 C10 1.390(12)
C10 C11 1.411(14)
C11 C12 1.375(14)
C12 C14 1.421(14)
C12 C13 1.422(11)
C14 C15 1.339(14)
C15 C16 1.453(12)
C17 C18 1.380(14)
C18 C19 1.377(13)
C19 C20 1.394(12)
C20 C21 1.380(11)
C20 C22 1.438(12)
C22 C23 1.373(11)
C23 C24 1.423(11)
C25 C26 1.379(15)
C26 C27 1.362(16)
C27 C28 1.406(14)
C28 C30 1.423(15)
C28 C29 1.433(12)
C30 C31 1.344(14)
C31 C32 1.458(12)
C35 Cl2 1.722(8)
C35 Cl1 1.745(8)
C36 Cl4 1.718(9)
C36 Cl3 1.744(10)
C36' Cl3' 1.743(10)
C36' Cl4' 1.764(10)
C36" Cl3" 1.738(10)
C36" Cl4" 1.743(10)
